data_2243829
loop_
_publ_author_name
'Bi, David Wenhua'
'Baral, Priya Ranjan'
'Magrez, Arnaud'

_publ_section_title
;
 Ba~5~(IO~6~)~2~: crystal structure evolution from room temperature to 80K
;
_journal_issue 6
_journal_name_full 'Acta Crystallographica Section E'
_journal_page_first 634
_journal_page_last 637
_journal_paper_doi 10.1107/S2056989021004990
_journal_volume 77
_journal_year 2021
_chemical_formula_moiety 'Ba5 I2 O12'
_chemical_formula_sum 'Ba5 I2 O12'
_chemical_formula_weight 1132.50
_space_group_crystal_system orthorhombic
_space_group_IT_number 62
_space_group_name_Hall '-P 2ac 2n'
_space_group_name_H-M_alt 'P n m a'
_audit_creation_method
;
Olex2 1.3
(compiled 2020.02.04 svn.rd84adfe8 for OlexSys, GUI svn.r6032)
;
_cell_angle_alpha 90
_cell_angle_beta 90
_cell_angle_gamma 90
_cell_formula_units_Z 4
_cell_length_a 19.7361(3)
_cell_length_b 5.87790(10)
_cell_length_c 10.57490(10)
_cell_measurement_reflns_used 13815
_cell_measurement_temperature 80(2)
_cell_measurement_theta_max 36.2220
_cell_measurement_theta_min 1.9240
_cell_volume 1226.76(3)
_computing_cell_refinement
;
CrysAlisPro (Rigaku OD, 2020)
;
_computing_data_collection
;
CrysAlisPro (Rigaku OD, 2020)
;
_computing_data_reduction
;
CrysAlisPro (Rigaku OD, 2020)
;
_computing_molecular_graphics
;
<i>OLEX2</i> (Dolomanov <i>et al.</i>,  2009)
;
_computing_publication_material
;
<i>OLEX2</i> (Dolomanov <i>et al.</i>,  2009)
;
_computing_structure_refinement
;
<i>SHELXL2018/3</i> (Sheldrick, 2015b)
;
_computing_structure_solution
;
<i>SHELXT2018/3</i> (Sheldrick, 2015a)
;
_diffrn_ambient_temperature 80.15
_diffrn_detector_area_resol_mean 10.0000
_diffrn_measured_fraction_theta_full 0.996
_diffrn_measured_fraction_theta_max 0.998
_diffrn_measurement_device_type 'XtaLAB Synergy-I with HyPix3000'
_diffrn_measurement_method '\w scans'
_diffrn_radiation_type MoK\a
_diffrn_radiation_wavelength 0.71073
_diffrn_reflns_av_R_equivalents 0.0330
_diffrn_reflns_av_unetI/netI 0.0191
_diffrn_reflns_limit_h_max 30
_diffrn_reflns_limit_h_min -27
_diffrn_reflns_limit_k_max 9
_diffrn_reflns_limit_k_min -8
_diffrn_reflns_limit_l_max 14
_diffrn_reflns_limit_l_min -16
_diffrn_reflns_number 16187
_diffrn_reflns_theta_full 25.242
_diffrn_reflns_theta_max 33.141
_diffrn_reflns_theta_min 2.064
_exptl_absorpt_coefficient_mu 20.901
_exptl_absorpt_correction_T_max 0.750
_exptl_absorpt_correction_T_min 0.150
_exptl_absorpt_correction_type gaussian
_exptl_absorpt_process_details
;
(CrysAlisPro; Rigaku OD, 2020)
;
_exptl_crystal_colour brown
_exptl_crystal_density_diffrn 6.132
_exptl_crystal_description prism
_exptl_crystal_F_000 1928
_exptl_crystal_size_max 0.22
_exptl_crystal_size_mid 0.12
_exptl_crystal_size_min 0.08
_refine_diff_density_max 1.900
_refine_diff_density_min -1.597
_refine_ls_extinction_coef 0.00060(2)
_refine_ls_extinction_expression Fc^*^=kFc[1+0.001xFc^2^\l^3^/sin(2\q)]^-1/4^
_refine_ls_extinction_method
;
SHELXL2018/3 (Sheldrick 2015b)
;
_refine_ls_goodness_of_fit_ref 1.247
_refine_ls_hydrogen_treatment undef
_refine_ls_matrix_type full
_refine_ls_number_parameters 104
_refine_ls_number_reflns 2529
_refine_ls_number_restraints 0
_refine_ls_restrained_S_all 1.247
_refine_ls_R_factor_all 0.0232
_refine_ls_R_factor_gt 0.0220
_refine_ls_shift/su_max 0.001
_refine_ls_shift/su_mean 0.000
_refine_ls_structure_factor_coef Fsqd
_refine_ls_weighting_details 'w=1/[\s^2^(Fo^2^)+(0.0092P)^2^+7.6239P] where P=(Fo^2^+2Fc^2^)/3'
_refine_ls_weighting_scheme calc
_refine_ls_wR_factor_gt 0.0426
_refine_ls_wR_factor_ref 0.0430
_reflns_number_gt 2462
_reflns_number_total 2529
_reflns_threshold_expression 'I > 2\s(I)'
_cod_data_source_file ru2075sup1.cif
_cod_data_source_block 80K
_cod_database_code 2243829
_shelx_space_group_comment
;
The symmetry employed for this shelxl refinement is uniquely defined
by the following loop, which should always be used as a source of
symmetry information in preference to the above space-group names.
They are only intended as comments.
;
_shelx_estimated_absorpt_t_min 0.091
_shelx_estimated_absorpt_t_max 0.286

loop_
_space_group_symop_operation_xyz
'x, y, z'
'-x+1/2, -y, z+1/2'
'-x, y+1/2, -z'
'x+1/2, -y+1/2, -z+1/2'
'-x, -y, -z'
'x-1/2, y, -z-1/2'
'x, -y-1/2, z'
'-x-1/2, y-1/2, z-1/2'

loop_
_atom_site_type_symbol
_atom_site_label
_atom_site_fract_x
_atom_site_fract_y
_atom_site_fract_z
_atom_site_U_iso_or_equiv
_atom_site_adp_type
_atom_site_calc_flag
_atom_site_occupancy
_atom_site_disorder_assembly
_atom_site_disorder_group
Ba Ba1 0.04800(2) 0.250000 0.08951(3) 0.00409(6) Uani d 1 . .
Ba Ba2 0.14082(2) 0.250000 0.38331(3) 0.00342(6) Uani d 1 . .
Ba Ba3 0.19966(2) 0.250000 0.74015(3) 0.00461(6) Uani d 1 . .
Ba Ba4 0.34267(2) 0.250000 0.47535(3) 0.00355(6) Uani d 1 . .
Ba Ba5 0.42748(2) 0.250000 0.08947(3) 0.00448(6) Uani d 1 . .
I I6 0.01359(2) 0.250000 0.74889(3) 0.00249(6) Uani d 1 . .
I I7 0.23871(2) 0.250000 0.10166(3) 0.00307(6) Uani d 1 . .
O O8 0.03691(13) 0.5213(4) 0.3330(2) 0.0056(5) Uani d 1 . .
O O9 0.18812(14) 0.0229(5) 0.1838(2) 0.0074(5) Uani d 1 . .
O O10 0.28798(14) 0.0228(5) 0.0181(3) 0.0083(5) Uani d 1 . .
O O11 0.43517(13) 0.5187(5) 0.3288(3) 0.0067(5) Uani d 1 . .
O O12 0.07588(19) 0.250000 0.6120(4) 0.0062(7) Uani d 1 . .
O O13 0.3025(2) 0.250000 0.2342(4) 0.0079(7) Uani d 1 . .
O O14 0.45602(18) 0.250000 0.6070(3) 0.0048(6) Uani d 1 . .
O O15 0.67265(19) 0.250000 0.5245(4) 0.0081(7) Uani d 1 . .

loop_
_atom_site_aniso_label
_atom_site_aniso_U_11
_atom_site_aniso_U_22
_atom_site_aniso_U_33
_atom_site_aniso_U_12
_atom_site_aniso_U_13
_atom_site_aniso_U_23
Ba1 0.00457(12) 0.00427(12) 0.00343(11) 0.000 0.00003(9) 0.000
Ba2 0.00324(11) 0.00415(12) 0.00288(11) 0.000 -0.00054(9) 0.000
Ba3 0.00566(12) 0.00425(12) 0.00394(12) 0.000 0.00160(9) 0.000
Ba4 0.00339(11) 0.00438(12) 0.00288(11) 0.000 -0.00051(9) 0.000
Ba5 0.00447(12) 0.00409(12) 0.00487(12) 0.000 -0.00101(9) 0.000
I6 0.00238(12) 0.00310(13) 0.00198(12) 0.000 0.00006(9) 0.000
I7 0.00310(12) 0.00381(13) 0.00229(12) 0.000 0.00011(10) 0.000
O8 0.0048(10) 0.0055(12) 0.0065(11) 0.0025(9) -0.0006(9) 0.0025(9)
O9 0.0106(12) 0.0054(12) 0.0063(11) -0.0019(10) 0.0028(9) 0.0004(9)
O10 0.0112(12) 0.0053(12) 0.0084(11) 0.0030(10) 0.0031(10) -0.0012(9)
O11 0.0065(11) 0.0059(11) 0.0077(11) -0.0022(9) 0.0013(9) 0.0025(9)
O12 0.0051(15) 0.0077(17) 0.0056(15) 0.000 0.0047(13) 0.000
O13 0.0104(17) 0.0101(17) 0.0033(15) 0.000 -0.0040(13) 0.000
O14 0.0044(14) 0.0063(16) 0.0038(15) 0.000 -0.0009(12) 0.000
O15 0.0065(15) 0.0112(18) 0.0066(16) 0.000 0.0015(13) 0.000

loop_
_atom_type_symbol
_atom_type_description
_atom_type_scat_dispersion_real
_atom_type_scat_dispersion_imag
_atom_type_scat_source
Ba Ba -0.3244 2.2819 'International Tables Vol C Tables 4.2.6.8 and 6.1.1.4'
I I -0.4742 1.8119 'International Tables Vol C Tables 4.2.6.8 and 6.1.1.4'
O O 0.0106 0.0060 'International Tables Vol C Tables 4.2.6.8 and 6.1.1.4'

loop_
_geom_angle_atom_site_label_1
_geom_angle_atom_site_label_2
_geom_angle_atom_site_label_3
_geom_angle_site_symmetry_1
_geom_angle_site_symmetry_3
_geom_angle
_geom_angle_publ_flag
O8 Ba1 O8 7_565 . 63.36(10) ?
O8 Ba1 O9 7_565 7_565 90.97(7) ?
O8 Ba1 O9 . 7_565 65.33(7) ?
O8 Ba1 O9 7_565 . 65.33(7) ?
O8 Ba1 O9 . . 90.97(7) ?
O8 Ba1 O11 7_565 8_655 122.21(7) ?
O8 Ba1 O11 . 8_655 174.14(7) ?
O8 Ba1 O11 7_565 2_564 174.14(7) ?
O8 Ba1 O11 . 2_564 122.21(7) ?
O9 Ba1 O9 7_565 . 48.85(10) ?
O11 Ba1 O8 4_455 7_565 53.02(7) ?
O11 Ba1 O8 6_556 7_565 88.73(7) ?
O11 Ba1 O8 4_455 . 88.73(7) ?
O11 Ba1 O8 6_556 . 53.02(7) ?
O11 Ba1 O9 4_455 7_565 143.22(7) ?
O11 Ba1 O9 4_455 . 110.17(7) ?
O11 Ba1 O9 8_655 . 90.10(7) ?
O11 Ba1 O9 6_556 7_565 110.17(7) ?
O11 Ba1 O9 6_556 . 143.22(7) ?
O11 Ba1 O9 8_655 7_565 111.43(7) ?
O11 Ba1 O9 2_564 . 111.43(7) ?
O11 Ba1 O9 2_564 7_565 90.10(7) ?
O11 Ba1 O11 8_655 2_564 52.17(10) ?
O11 Ba1 O11 4_455 6_556 66.95(10) ?
O11 Ba1 O11 4_455 2_564 126.52(4) ?
O11 Ba1 O11 4_455 8_655 96.32(7) ?
O11 Ba1 O11 6_556 8_655 126.52(4) ?
O11 Ba1 O11 6_556 2_564 96.32(7) ?
O11 Ba1 O14 6_556 2_564 53.83(9) ?
O11 Ba1 O14 4_455 2_564 120.69(9) ?
O11 Ba1 O14 4_455 2_554 53.83(9) ?
O11 Ba1 O14 6_556 2_554 120.69(9) ?
O14 Ba1 O8 6_556 . 126.24(7) ?
O14 Ba1 O8 2_554 . 117.95(9) ?
O14 Ba1 O8 2_564 . 54.61(9) ?
O14 Ba1 O8 2_564 7_565 117.95(9) ?
O14 Ba1 O8 2_554 7_565 54.61(9) ?
O14 Ba1 O8 6_556 7_565 126.24(7) ?
O14 Ba1 O9 6_556 . 142.76(7) ?
O14 Ba1 O9 2_564 7_565 65.87(9) ?
O14 Ba1 O9 6_556 7_565 142.76(7) ?
O14 Ba1 O9 2_564 . 114.60(9) ?
O14 Ba1 O9 2_554 . 65.87(9) ?
O14 Ba1 O9 2_554 7_565 114.60(9) ?
O14 Ba1 O11 6_556 6_556 73.48(8) ?
O14 Ba1 O11 6_556 4_455 73.48(8) ?
O14 Ba1 O11 2_554 2_564 119.83(9) ?
O14 Ba1 O11 6_556 8_655 53.07(8) ?
O14 Ba1 O11 2_564 2_564 67.68(9) ?
O14 Ba1 O11 2_564 8_655 119.83(9) ?
O14 Ba1 O11 6_556 2_564 53.07(8) ?
O14 Ba1 O11 2_554 8_655 67.68(9) ?
O14 Ba1 O14 6_556 2_564 91.69(7) ?
O14 Ba1 O14 6_556 2_554 91.69(7) ?
O14 Ba1 O14 2_564 2_554 172.17(14) ?
O15 Ba1 O8 6_556 7_565 115.98(8) ?
O15 Ba1 O8 6_556 . 115.98(8) ?
O15 Ba1 O9 6_556 7_565 50.72(8) ?
O15 Ba1 O9 6_556 . 50.72(8) ?
O15 Ba1 O11 6_556 2_564 60.73(8) ?
O15 Ba1 O11 6_556 4_455 146.21(5) ?
O15 Ba1 O11 6_556 6_556 146.21(5) ?
O15 Ba1 O11 6_556 8_655 60.73(8) ?
O15 Ba1 O14 6_556 6_556 105.02(11) ?
O15 Ba1 O14 6_556 2_564 92.97(7) ?
O15 Ba1 O14 6_556 2_554 92.97(7) ?
Ba1 Ba2 Ba3 . . 166.582(11) ?
Ba1 Ba2 Ba5 . 2_565 107.819(7) ?
Ba1 Ba2 Ba5 . 2 107.819(7) ?
Ba5 Ba2 Ba3 2 . 64.364(6) ?
Ba5 Ba2 Ba3 2_565 . 64.364(6) ?
Ba5 Ba2 Ba5 2_565 2 97.813(9) ?
I7 Ba2 Ba1 . . 63.494(8) ?
I7 Ba2 Ba3 . . 129.924(10) ?
I7 Ba2 Ba5 . 2_565 131.082(5) ?
I7 Ba2 Ba5 . 2 131.082(5) ?
O8 Ba2 Ba1 7_565 . 55.56(6) ?
O8 Ba2 Ba1 . . 55.56(6) ?
O8 Ba2 Ba3 . . 114.78(6) ?
O8 Ba2 Ba3 7_565 . 114.78(6) ?
O8 Ba2 Ba5 7_565 2_565 107.34(6) ?
O8 Ba2 Ba5 7_565 2 52.52(6) ?
O8 Ba2 Ba5 . 2 107.34(6) ?
O8 Ba2 Ba5 . 2_565 52.52(6) ?
O8 Ba2 I7 7_565 . 104.63(6) ?
O8 Ba2 I7 . . 104.63(6) ?
O8 Ba2 O8 7_565 . 73.95(11) ?
O8 Ba2 O9 7_565 7_565 114.42(8) ?
O8 Ba2 O9 . 7_565 79.10(8) ?
O8 Ba2 O9 7_565 . 79.10(8) ?
O8 Ba2 O9 . . 114.42(8) ?
O8 Ba2 O12 7_565 . 79.34(8) ?
O8 Ba2 O12 . . 79.34(8) ?
O9 Ba2 Ba1 7_565 . 59.74(6) ?
O9 Ba2 Ba1 . . 59.74(6) ?
O9 Ba2 Ba3 7_565 . 130.80(6) ?
O9 Ba2 Ba3 . . 130.80(6) ?
O9 Ba2 Ba5 7_565 2 160.23(6) ?
O9 Ba2 Ba5 . 2_565 160.23(6) ?
O9 Ba2 Ba5 7_565 2_565 100.72(6) ?
O9 Ba2 Ba5 . 2 100.72(6) ?
O9 Ba2 I7 7_565 . 31.28(6) ?
O9 Ba2 I7 . . 31.28(6) ?
O9 Ba2 O9 7_565 . 60.12(11) ?
O9 Ba2 O12 7_565 . 149.69(6) ?
O9 Ba2 O12 . . 149.69(6) ?
O10 Ba2 Ba1 8_666 . 139.20(6) ?
O10 Ba2 Ba1 2 . 139.20(6) ?
O10 Ba2 Ba3 2 . 46.18(6) ?
O10 Ba2 Ba3 8_666 . 46.18(6) ?
O10 Ba2 Ba5 8_666 2 110.48(6) ?
O10 Ba2 Ba5 2 2_565 110.48(6) ?
O10 Ba2 Ba5 2 2 53.66(6) ?
O10 Ba2 Ba5 8_666 2_565 53.66(6) ?
O10 Ba2 I7 8_666 . 99.68(6) ?
O10 Ba2 I7 2 . 99.68(6) ?
O10 Ba2 O8 2 7_565 99.15(9) ?
O10 Ba2 O8 2 . 155.67(8) ?
O10 Ba2 O8 8_666 . 99.15(9) ?
O10 Ba2 O8 8_666 7_565 155.67(8) ?
O10 Ba2 O9 2 7_565 124.14(9) ?
O10 Ba2 O9 8_666 7_565 86.26(9) ?
O10 Ba2 O9 2 . 86.26(9) ?
O10 Ba2 O9 8_666 . 124.14(9) ?
O10 Ba2 O10 8_666 2 77.40(12) ?
O10 Ba2 O12 8_666 . 76.43(9) ?
O10 Ba2 O12 2 . 76.43(9) ?
O12 Ba2 Ba1 . . 121.56(8) ?
O12 Ba2 Ba3 . . 45.03(8) ?
O12 Ba2 Ba5 . 2_565 49.017(7) ?
O12 Ba2 Ba5 . 2 49.017(7) ?
O12 Ba2 I7 . . 174.95(8) ?
I7 Ba3 I7 2 2_565 114.134(12) ?
O9 Ba3 I7 2 2 32.34(5) ?
O9 Ba3 I7 8_666 2 96.73(6) ?
O9 Ba3 I7 2 2_565 96.73(6) ?
O9 Ba3 I7 8_666 2_565 32.34(5) ?
O9 Ba3 O9 8_666 2 69.93(11) ?
O9 Ba3 O10 8_666 8_666 55.61(8) ?
O9 Ba3 O10 2 2 55.61(8) ?
O9 Ba3 O10 8_666 2 94.55(8) ?
O9 Ba3 O10 2 8_666 94.55(8) ?
O9 Ba3 O11 2 8_656 119.17(7) ?
O9 Ba3 O11 8_666 8_656 170.03(8) ?
O9 Ba3 O11 8_666 2_565 119.17(7) ?
O9 Ba3 O11 2 2_565 170.03(8) ?
O9 Ba3 O13 8_666 2_565 55.53(9) ?
O9 Ba3 O13 2 2_565 125.44(10) ?
O9 Ba3 O13 8_666 2 125.44(10) ?
O9 Ba3 O13 2 2 55.53(9) ?
O10 Ba3 I7 2 2_565 95.62(6) ?
O10 Ba3 I7 8_666 2 95.62(6) ?
O10 Ba3 I7 2 2 32.28(5) ?
O10 Ba3 I7 8_666 2_565 32.28(5) ?
O10 Ba3 O10 2 8_666 68.38(11) ?
O10 Ba3 O11 8_666 8_656 124.25(7) ?
O10 Ba3 O11 8_666 2_565 94.30(7) ?
O10 Ba3 O11 2 8_656 94.30(7) ?
O10 Ba3 O11 2 2_565 124.25(7) ?
O10 Ba3 O13 2 2_565 123.06(9) ?
O10 Ba3 O13 8_666 2_565 54.68(9) ?
O10 Ba3 O13 2 2 54.68(9) ?
O10 Ba3 O13 8_666 2 123.06(9) ?
O11 Ba3 I7 2_565 2 141.69(5) ?
O11 Ba3 I7 2_565 2_565 93.21(5) ?
O11 Ba3 I7 8_656 2_565 141.69(5) ?
O11 Ba3 I7 8_656 2 93.21(5) ?
O11 Ba3 O11 8_656 2_565 51.45(10) ?
O12 Ba3 I7 . 2_565 95.79(4) ?
O12 Ba3 I7 . 2 95.79(4) ?
O12 Ba3 O9 . 8_666 126.07(7) ?
O12 Ba3 O9 . 2 126.07(7) ?
O12 Ba3 O10 . 8_666 71.08(8) ?
O12 Ba3 O10 . 2 71.08(8) ?
O12 Ba3 O11 . 2_565 53.28(8) ?
O12 Ba3 O11 . 8_656 53.28(8) ?
O12 Ba3 O13 . 2 88.68(8) ?
O12 Ba3 O13 . 2_565 88.68(8) ?
O13 Ba3 I7 2_565 2 146.63(7) ?
O13 Ba3 I7 2_565 2_565 32.55(7) ?
O13 Ba3 I7 2 2 32.55(7) ?
O13 Ba3 I7 2 2_565 146.63(7) ?
O13 Ba3 O11 2 8_656 63.90(9) ?
O13 Ba3 O11 2_565 8_656 115.34(9) ?
O13 Ba3 O11 2_565 2_565 63.90(9) ?
O13 Ba3 O11 2 2_565 115.34(9) ?
O13 Ba3 O13 2 2_565 177.04(16) ?
O15 Ba3 I7 6_557 2_565 118.80(3) ?
O15 Ba3 I7 6_557 2 118.80(3) ?
O15 Ba3 O9 6_557 2 111.96(9) ?
O15 Ba3 O9 6_557 8_666 111.96(9) ?
O15 Ba3 O10 6_557 8_666 145.32(6) ?
O15 Ba3 O10 6_557 2 145.32(6) ?
O15 Ba3 O11 6_557 8_656 61.92(9) ?
O15 Ba3 O11 6_557 2_565 61.92(9) ?
O15 Ba3 O12 6_557 . 106.92(11) ?
O15 Ba3 O13 6_557 2 91.02(7) ?
O15 Ba3 O13 6_557 2_565 91.02(7) ?
I7 Ba4 I7 2 2_565 109.190(11) ?
O9 Ba4 I7 2 2 30.98(5) ?
O9 Ba4 I7 8_666 2_565 30.98(5) ?
O9 Ba4 I7 8_666 2 94.51(6) ?
O9 Ba4 I7 2 2_565 94.51(6) ?
O9 Ba4 O9 8_666 2 70.09(11) ?
O9 Ba4 O10 2 2 53.21(7) ?
O9 Ba4 O10 8_666 2 90.05(8) ?
O9 Ba4 O10 8_666 8_666 53.21(7) ?
O9 Ba4 O10 2 8_666 90.05(8) ?
O9 Ba4 O11 2 7_565 104.40(8) ?
O9 Ba4 O11 8_666 7_565 151.76(8) ?
O9 Ba4 O11 2 . 151.76(8) ?
O9 Ba4 O11 8_666 . 104.40(8) ?
O9 Ba4 O15 8_666 5_656 123.27(9) ?
O9 Ba4 O15 2 5_666 123.27(9) ?
O9 Ba4 O15 2 5_656 53.58(9) ?
O9 Ba4 O15 8_666 5_666 53.58(9) ?
O10 Ba4 I7 8_666 2 89.83(5) ?
O10 Ba4 I7 8_666 2_565 31.30(5) ?
O10 Ba4 I7 2 2_565 89.83(5) ?
O10 Ba4 I7 2 2 31.30(5) ?
O10 Ba4 O10 2 8_666 62.98(10) ?
O11 Ba4 I7 7_565 2_565 158.81(5) ?
O11 Ba4 I7 7_565 2 92.00(5) ?
O11 Ba4 I7 . 2_565 92.00(5) ?
O11 Ba4 I7 . 2 158.81(5) ?
O11 Ba4 O10 7_565 8_666 154.38(7) ?
O11 Ba4 O10 . 2 154.38(7) ?
O11 Ba4 O10 7_565 2 109.05(7) ?
O11 Ba4 O10 . 8_666 109.05(7) ?
O11 Ba4 O11 . 7_565 66.81(11) ?
O11 Ba4 O15 . 5_656 127.81(9) ?
O11 Ba4 O15 7_565 5_656 61.16(9) ?
O11 Ba4 O15 7_565 5_666 127.81(9) ?
O11 Ba4 O15 . 5_666 61.16(9) ?
O13 Ba4 I7 . 2_565 102.80(5) ?
O13 Ba4 I7 . 2 102.80(5) ?
O13 Ba4 O9 . 8_666 133.56(8) ?
O13 Ba4 O9 . 2 133.56(8) ?
O13 Ba4 O10 . 8_666 83.76(9) ?
O13 Ba4 O10 . 2 83.76(9) ?
O13 Ba4 O11 . 7_565 70.92(9) ?
O13 Ba4 O11 . . 70.91(9) ?
O13 Ba4 O15 . 5_666 88.28(8) ?
O13 Ba4 O15 . 5_656 88.28(8) ?
O14 Ba4 I7 . 2 100.51(4) ?
O14 Ba4 I7 . 2_565 100.51(4) ?
O14 Ba4 O9 . 2 76.57(8) ?
O14 Ba4 O9 . 8_666 76.57(8) ?
O14 Ba4 O10 . 8_666 129.44(8) ?
O14 Ba4 O10 . 2 129.44(8) ?
O14 Ba4 O11 . . 75.24(8) ?
O14 Ba4 O11 . 7_565 75.24(8) ?
O14 Ba4 O13 . . 139.17(12) ?
O14 Ba4 O15 . 5_666 94.97(8) ?
O14 Ba4 O15 . 5_656 94.97(8) ?
O15 Ba4 I7 5_656 2 31.07(7) ?
O15 Ba4 I7 5_666 2_565 31.07(7) ?
O15 Ba4 I7 5_666 2 139.91(7) ?
O15 Ba4 I7 5_656 2_565 139.91(7) ?
O15 Ba4 O10 5_656 2 52.72(9) ?
O15 Ba4 O10 5_666 2 115.70(9) ?
O15 Ba4 O10 5_656 8_666 115.70(9) ?
O15 Ba4 O10 5_666 8_666 52.72(9) ?
O15 Ba4 O15 5_656 5_666 168.25(15) ?
O8 Ba5 I6 2_564 2_564 88.99(5) ?
O8 Ba5 I6 6_656 2_564 31.42(5) ?
O8 Ba5 I6 4 2_564 94.53(5) ?
O8 Ba5 I6 8_655 2_564 133.80(5) ?
O8 Ba5 O8 6_656 2_564 80.50(8) ?
O8 Ba5 O8 6_656 8_655 109.06(5) ?
O8 Ba5 O8 4 8_655 80.50(8) ?
O8 Ba5 O8 4 2_564 109.06(5) ?
O8 Ba5 O8 8_655 2_564 51.26(10) ?
O8 Ba5 O8 6_656 4 69.24(11) ?
O8 Ba5 O10 8_655 7_565 99.90(7) ?
O8 Ba5 O10 4 7_565 169.34(7) ?
O8 Ba5 O10 2_564 7_565 78.78(7) ?
O8 Ba5 O10 6_656 7_565 120.09(7) ?
O8 Ba5 O10 8_655 . 78.77(7) ?
O8 Ba5 O10 2_564 . 99.90(7) ?
O8 Ba5 O10 4 . 120.09(7) ?
O8 Ba5 O10 6_656 . 169.35(7) ?
O8 Ba5 O11 6_656 7_565 90.80(8) ?
O8 Ba5 O11 4 . 90.80(7) ?
O8 Ba5 O11 4 7_565 54.06(7) ?
O8 Ba5 O11 6_656 . 54.06(7) ?
O8 Ba5 O12 6_656 2_564 55.08(9) ?
O8 Ba5 O12 4 2_554 55.08(9) ?
O8 Ba5 O12 4 2_564 124.04(9) ?
O8 Ba5 O12 6_656 2_554 124.04(9) ?
O8 Ba5 O13 4 . 119.99(8) ?
O8 Ba5 O13 6_656 . 119.99(8) ?
O10 Ba5 I6 . 2_564 138.07(5) ?
O10 Ba5 I6 7_565 2_564 92.79(5) ?
O10 Ba5 O10 . 7_565 50.13(10) ?
O11 Ba5 I6 . 2_564 31.89(5) ?
O11 Ba5 I6 7_565 2_564 91.07(5) ?
O11 Ba5 O8 7_565 2_564 163.07(7) ?
O11 Ba5 O8 . 2_564 119.95(7) ?
O11 Ba5 O8 . 8_655 163.07(7) ?
O11 Ba5 O8 7_565 8_655 119.95(7) ?
O11 Ba5 O10 . 7_565 91.33(7) ?
O11 Ba5 O10 7_565 7_565 118.12(7) ?
O11 Ba5 O10 . . 118.12(7) ?
O11 Ba5 O10 7_565 . 91.33(7) ?
O11 Ba5 O11 . 7_565 63.85(10) ?
O12 Ba5 I6 2_564 2_564 31.97(7) ?
O12 Ba5 I6 2_554 2_564 141.89(7) ?
O12 Ba5 O8 2_564 2_564 69.18(9) ?
O12 Ba5 O8 2_554 2_564 120.45(9) ?
O12 Ba5 O8 2_554 8_655 69.18(9) ?
O12 Ba5 O8 2_564 8_655 120.45(9) ?
O12 Ba5 O10 2_554 7_565 114.95(9) ?
O12 Ba5 O10 2_564 7_565 65.01(9) ?
O12 Ba5 O10 2_564 . 114.95(9) ?
O12 Ba5 O10 2_554 . 65.01(9) ?
O12 Ba5 O11 2_554 7_565 53.54(9) ?
O12 Ba5 O11 2_564 . 53.54(9) ?
O12 Ba5 O11 2_554 . 117.36(9) ?
O12 Ba5 O11 2_564 7_565 117.36(9) ?
O12 Ba5 O12 2_564 2_554 170.37(15) ?
O13 Ba5 I6 . 2_564 91.59(4) ?
O13 Ba5 O8 . 8_655 130.72(8) ?
O13 Ba5 O8 . 2_564 130.72(8) ?
O13 Ba5 O10 . . 51.97(8) ?
O13 Ba5 O10 . 7_565 51.97(8) ?
O13 Ba5 O11 . 7_565 66.20(8) ?
O13 Ba5 O11 . . 66.20(8) ?
O13 Ba5 O12 . 2_564 86.46(8) ?
O13 Ba5 O12 . 2_554 86.46(8) ?
Ba1 I6 Ba1 5_566 5_556 108.979(11) ?
Ba1 I6 Ba1 5_566 1_556 66.249(7) ?
Ba1 I6 Ba1 5_556 1_556 66.249(7) ?
Ba1 I6 Ba3 5_566 . 110.393(7) ?
Ba1 I6 Ba3 1_556 . 80.763(9) ?
Ba1 I6 Ba3 5_556 . 110.393(7) ?
Ba5 I6 Ba1 2 5_566 179.206(10) ?
Ba5 I6 Ba1 2_565 5_556 179.206(10) ?
Ba5 I6 Ba1 2 5_556 70.380(5) ?
Ba5 I6 Ba1 2 1_556 113.722(7) ?
Ba5 I6 Ba1 2_565 1_556 113.722(7) ?
Ba5 I6 Ba1 2_565 5_566 70.380(5) ?
Ba5 I6 Ba3 2 . 70.341(7) ?
Ba5 I6 Ba3 2_565 . 70.341(7) ?
Ba5 I6 Ba5 2 2_565 110.256(11) ?
O8 I6 Ba1 5_566 5_556 128.33(8) ?
O8 I6 Ba1 5_566 1_556 123.35(8) ?
O8 I6 Ba1 3_546 5_556 57.24(8) ?
O8 I6 Ba1 3_546 1_556 123.35(8) ?
O8 I6 Ba1 3_546 5_566 128.33(8) ?
O8 I6 Ba1 5_566 5_566 57.24(8) ?
O8 I6 Ba3 5_566 . 121.15(8) ?
O8 I6 Ba3 3_546 . 121.15(8) ?
O8 I6 Ba5 5_566 2_565 50.96(8) ?
O8 I6 Ba5 3_546 2_565 122.73(8) ?
O8 I6 Ba5 3_546 2 50.96(8) ?
O8 I6 Ba5 5_566 2 122.73(8) ?
O8 I6 O8 3_546 5_566 91.01(16) ?
O8 I6 O11 5_566 2_565 88.60(12) ?
O8 I6 O11 3_546 2_565 179.13(12) ?
O8 I6 O11 3_546 8_656 88.60(12) ?
O8 I6 O11 5_566 8_656 179.13(12) ?
O8 I6 O12 3_546 . 89.54(11) ?
O8 I6 O12 5_566 . 89.54(11) ?
O8 I6 O14 3_546 6_557 93.01(11) ?
O8 I6 O14 5_566 6_557 93.01(11) ?
O11 I6 Ba1 2_565 1_556 57.49(8) ?
O11 I6 Ba1 8_656 5_556 51.98(8) ?
O11 I6 Ba1 8_656 5_566 123.58(8) ?
O11 I6 Ba1 2_565 5_556 123.58(8) ?
O11 I6 Ba1 2_565 5_566 51.98(8) ?
O11 I6 Ba1 8_656 1_556 57.49(8) ?
O11 I6 Ba3 8_656 . 58.48(8) ?
O11 I6 Ba3 2_565 . 58.48(8) ?
O11 I6 Ba5 2_565 2 128.73(8) ?
O11 I6 Ba5 2_565 2_565 56.46(8) ?
O11 I6 Ba5 8_656 2_565 128.73(8) ?
O11 I6 Ba5 8_656 2 56.46(8) ?
O11 I6 O11 2_565 8_656 91.78(16) ?
O11 I6 O12 8_656 . 89.67(11) ?
O11 I6 O12 2_565 . 89.67(12) ?
O11 I6 O14 8_656 6_557 87.79(11) ?
O11 I6 O14 2_565 6_557 87.79(11) ?
O12 I6 Ba1 . 5_566 125.360(9) ?
O12 I6 Ba1 . 1_556 128.98(12) ?
O12 I6 Ba1 . 5_556 125.360(9) ?
O12 I6 Ba3 . . 48.21(12) ?
O12 I6 Ba5 . 2 55.328(10) ?
O12 I6 Ba5 . 2_565 55.328(10) ?
O12 I6 O14 . 6_557 176.36(16) ?
O14 I6 Ba1 6_557 5_556 54.500(6) ?
O14 I6 Ba1 6_557 1_556 47.38(11) ?
O14 I6 Ba1 6_557 5_566 54.500(6) ?
O14 I6 Ba3 6_557 . 128.15(11) ?
O14 I6 Ba5 6_557 2 124.845(7) ?
O14 I6 Ba5 6_557 2_565 124.845(6) ?
Ba2 I7 Ba4 . 2_554 93.922(8) ?
Ba2 I7 Ba4 . 2_564 93.922(8) ?
Ba2 I7 Ba5 . . 124.951(11) ?
Ba3 I7 Ba2 2_554 . 80.685(8) ?
Ba3 I7 Ba2 2_564 . 80.685(8) ?
Ba3 I7 Ba3 2_564 2_554 114.135(12) ?
Ba3 I7 Ba4 2_554 2_564 173.593(12) ?
Ba3 I7 Ba4 2_564 2_554 173.593(12) ?
Ba3 I7 Ba4 2_564 2_564 68.009(6) ?
Ba3 I7 Ba4 2_554 2_554 68.009(6) ?
Ba3 I7 Ba5 2_554 . 70.569(7) ?
Ba3 I7 Ba5 2_564 . 70.569(7) ?
Ba4 I7 Ba4 2_554 2_564 109.191(11) ?
Ba4 I7 Ba5 2_564 . 115.616(7) ?
Ba4 I7 Ba5 2_554 . 115.616(7) ?
O9 I7 Ba2 . . 47.41(8) ?
O9 I7 Ba2 7_565 . 47.41(8) ?
O9 I7 Ba3 . 2_564 125.96(8) ?
O9 I7 Ba3 7_565 2_554 125.96(8) ?
O9 I7 Ba3 . 2_554 52.78(8) ?
O9 I7 Ba3 7_565 2_564 52.78(8) ?
O9 I7 Ba4 . 2_564 120.90(8) ?
O9 I7 Ba4 . 2_554 49.90(8) ?
O9 I7 Ba4 7_565 2_564 49.90(8) ?
O9 I7 Ba4 7_565 2_554 120.90(9) ?
O9 I7 Ba5 7_565 . 123.14(8) ?
O9 I7 Ba5 . . 123.14(8) ?
O9 I7 O9 . 7_565 90.50(16) ?
O9 I7 O13 . . 90.63(12) ?
O9 I7 O13 7_565 . 90.63(12) ?
O10 I7 Ba2 7_565 . 132.70(8) ?
O10 I7 Ba2 . . 132.70(8) ?
O10 I7 Ba3 7_565 2_554 127.97(9) ?
O10 I7 Ba3 . 2_564 127.97(9) ?
O10 I7 Ba3 7_565 2_564 54.46(8) ?
O10 I7 Ba3 . 2_554 54.46(8) ?
O10 I7 Ba4 7_565 2_564 58.37(9) ?
O10 I7 Ba4 . 2_554 58.37(9) ?
O10 I7 Ba4 . 2_564 129.60(8) ?
O10 I7 Ba4 7_565 2_554 129.60(8) ?
O10 I7 Ba5 . . 57.65(9) ?
O10 I7 Ba5 7_565 . 57.65(9) ?
O10 I7 O9 7_565 7_565 89.28(12) ?
O10 I7 O9 . 7_565 179.11(12) ?
O10 I7 O9 . . 89.28(12) ?
O10 I7 O9 7_565 . 179.11(12) ?
O10 I7 O10 7_565 . 90.92(17) ?
O10 I7 O13 7_565 . 90.23(12) ?
O10 I7 O13 . . 90.23(12) ?
O13 I7 Ba2 . . 74.90(12) ?
O13 I7 Ba3 . 2_564 57.095(7) ?
O13 I7 Ba3 . 2_554 57.095(7) ?
O13 I7 Ba4 . 2_564 124.977(14) ?
O13 I7 Ba4 . 2_554 124.977(14) ?
O13 I7 Ba5 . . 50.05(12) ?
O15 I7 Ba2 6_556 . 102.70(12) ?
O15 I7 Ba3 6_556 2_554 122.812(9) ?
O15 I7 Ba3 6_556 2_564 122.812(9) ?
O15 I7 Ba4 6_556 2_564 54.813(10) ?
O15 I7 Ba4 6_556 2_554 54.813(10) ?
O15 I7 Ba5 6_556 . 132.35(12) ?
O15 I7 O9 6_556 7_565 87.68(12) ?
O15 I7 O9 6_556 . 87.68(12) ?
O15 I7 O10 6_556 . 91.45(12) ?
O15 I7 O10 6_556 7_565 91.45(12) ?
O15 I7 O13 6_556 . 177.60(17) ?
Ba1 O8 Ba5 . 2_565 161.98(9) ?
Ba2 O8 Ba1 . . 78.37(7) ?
Ba2 O8 Ba5 . 6_556 101.23(8) ?
Ba2 O8 Ba5 . 2_565 84.85(7) ?
Ba5 O8 Ba1 6_556 . 90.26(7) ?
Ba5 O8 Ba5 6_556 2_565 99.50(8) ?
I6 O8 Ba1 5_566 . 91.31(9) ?
I6 O8 Ba2 5_566 . 158.48(13) ?
I6 O8 Ba5 5_566 6_556 97.62(10) ?
I6 O8 Ba5 5_566 2_565 102.26(10) ?
Ba2 O9 Ba1 . . 74.77(7) ?
Ba2 O9 Ba3 . 2_554 113.32(9) ?
Ba2 O9 Ba4 . 2_554 146.73(11) ?
Ba3 O9 Ba1 2_554 . 168.67(10) ?
Ba4 O9 Ba1 2_554 . 78.89(7) ?
Ba4 O9 Ba3 2_554 2_554 90.63(8) ?
I7 O9 Ba1 . . 91.06(10) ?
I7 O9 Ba2 . . 101.31(11) ?
I7 O9 Ba3 . 2_554 94.88(10) ?
I7 O9 Ba4 . 2_554 99.12(10) ?
Ba2 O10 Ba3 2_554 2_554 93.39(8) ?
Ba2 O10 Ba4 2_554 2_554 92.96(8) ?
Ba2 O10 Ba5 2_554 . 85.38(7) ?
Ba3 O10 Ba4 2_554 2_554 84.23(7) ?
Ba3 O10 Ba5 2_554 . 88.08(7) ?
Ba4 O10 Ba5 2_554 . 172.02(10) ?
I7 O10 Ba2 . 2_554 172.85(15) ?
I7 O10 Ba3 . 2_554 93.26(10) ?
I7 O10 Ba4 . 2_554 90.33(10) ?
I7 O10 Ba5 . . 92.21(10) ?
Ba1 O11 Ba1 6_656 2_565 83.68(7) ?
Ba1 O11 Ba3 2_565 2_564 99.63(8) ?
Ba1 O11 Ba3 6_656 2_564 172.10(10) ?
Ba1 O11 Ba4 6_656 . 91.61(8) ?
Ba1 O11 Ba5 6_656 . 90.20(7) ?
Ba4 O11 Ba1 . 2_565 80.14(7) ?
Ba4 O11 Ba3 . 2_564 81.95(6) ?
Ba4 O11 Ba5 . . 97.72(8) ?
Ba5 O11 Ba1 . 2_565 173.43(10) ?
Ba5 O11 Ba3 . 2_564 86.15(7) ?
I6 O11 Ba1 2_564 6_656 96.62(10) ?
I6 O11 Ba1 2_564 2_565 91.42(10) ?
I6 O11 Ba3 2_564 2_564 90.50(9) ?
I6 O11 Ba4 2_564 . 167.51(13) ?
I6 O11 Ba5 2_564 . 91.65(10) ?
Ba2 O12 Ba3 . . 91.09(11) ?
Ba2 O12 Ba5 . 2 86.51(7) ?
Ba2 O12 Ba5 . 2_565 86.51(7) ?
Ba3 O12 Ba5 . 2 93.38(7) ?
Ba3 O12 Ba5 . 2_565 93.38(7) ?
Ba5 O12 Ba5 2 2_565 170.37(15) ?
I6 O12 Ba2 . . 167.6(2) ?
I6 O12 Ba3 . . 101.33(15) ?
I6 O12 Ba5 . 2 92.70(7) ?
I6 O12 Ba5 . 2_565 92.70(7) ?
Ba3 O13 Ba3 2_554 2_564 177.04(16) ?
Ba4 O13 Ba3 . 2_564 89.08(7) ?
Ba4 O13 Ba3 . 2_554 89.08(7) ?
Ba4 O13 Ba5 . . 104.55(13) ?
Ba5 O13 Ba3 . 2_564 91.35(8) ?
Ba5 O13 Ba3 . 2_554 91.35(8) ?
I7 O13 Ba3 . 2_564 90.35(7) ?
I7 O13 Ba3 . 2_554 90.35(7) ?
I7 O13 Ba4 . . 155.3(2) ?
I7 O13 Ba5 . . 100.11(15) ?
Ba1 O14 Ba1 6_656 2_565 88.31(7) ?
Ba1 O14 Ba1 6_656 2 88.31(7) ?
Ba1 O14 Ba1 2 2_565 172.17(14) ?
Ba4 O14 Ba1 . 2_565 86.79(7) ?
Ba4 O14 Ba1 . 6_656 99.25(12) ?
Ba4 O14 Ba1 . 2 86.79(7) ?
I6 O14 Ba1 6_657 2 93.81(7) ?
I6 O14 Ba1 6_657 2_565 93.81(7) ?
I6 O14 Ba1 6_657 6_656 102.16(15) ?
I6 O14 Ba4 6_657 . 158.60(19) ?
Ba1 O15 Ba4 6_656 5_656 84.74(7) ?
Ba1 O15 Ba4 6_656 5_666 84.74(7) ?
Ba3 O15 Ba1 6_657 6_656 128.21(15) ?
Ba3 O15 Ba4 6_657 5_666 91.21(8) ?
Ba3 O15 Ba4 6_657 5_656 91.21(8) ?
Ba4 O15 Ba4 5_656 5_666 168.26(15) ?
I7 O15 Ba1 6_656 6_656 108.21(17) ?
I7 O15 Ba3 6_656 6_657 123.57(18) ?
I7 O15 Ba4 6_656 5_666 94.12(7) ?
I7 O15 Ba4 6_656 5_656 94.12(7) ?

loop_
_geom_bond_atom_site_label_1
_geom_bond_atom_site_label_2
_geom_bond_site_symmetry_2
_geom_bond_distance
_geom_bond_publ_flag
Ba1 O8 . 3.037(3) ?
Ba1 O8 7_565 3.037(3) ?
Ba1 O9 . 3.229(3) ?
Ba1 O9 7_565 3.229(3) ?
Ba1 O11 2_564 3.092(3) ?
Ba1 O11 8_655 3.092(3) ?
Ba1 O11 6_556 2.864(3) ?
Ba1 O11 4_455 2.864(3) ?
Ba1 O14 2_564 2.9458(3) ?
Ba1 O14 2_554 2.9458(3) ?
Ba1 O14 6_556 2.759(4) ?
Ba1 O15 6_556 2.740(4) ?
Ba2 Ba3 . 3.9482(4) ?
Ba2 Ba5 2_565 3.8997(3) ?
Ba2 Ba5 2 3.8997(3) ?
Ba2 I7 . 3.5501(4) ?
Ba2 O8 7_565 2.652(3) ?
Ba2 O8 . 2.652(3) ?
Ba2 O9 7_565 2.665(3) ?
Ba2 O9 . 2.665(3) ?
Ba2 O10 2 2.565(3) ?
Ba2 O10 8_666 2.565(3) ?
Ba2 O12 . 2.737(4) ?
Ba3 I7 2 3.5016(2) ?
Ba3 I7 2_565 3.5016(2) ?
Ba3 O9 2 2.799(3) ?
Ba3 O9 8_666 2.799(3) ?
Ba3 O10 8_666 2.854(3) ?
Ba3 O10 2 2.854(3) ?
Ba3 O11 2_565 3.132(3) ?
Ba3 O11 8_656 3.132(3) ?
Ba3 O12 . 2.794(4) ?
Ba3 O13 2_565 2.93993(13) ?
Ba3 O13 2 2.93993(12) ?
Ba3 O15 6_557 2.545(4) ?
Ba4 I7 2_565 3.6057(2) ?
Ba4 I7 2 3.6057(2) ?
Ba4 O9 8_666 2.793(3) ?
Ba4 O9 2 2.793(3) ?
Ba4 O10 8_666 3.070(3) ?
Ba4 O10 2 3.070(3) ?
Ba4 O11 7_565 2.869(3) ?
Ba4 O11 . 2.869(3) ?
Ba4 O13 . 2.670(4) ?
Ba4 O14 . 2.635(4) ?
Ba4 O15 5_666 2.9545(4) ?
Ba4 O15 5_656 2.9545(4) ?
Ba5 I6 2_564 3.5822(2) ?
Ba5 O8 2_564 3.107(3) ?
Ba5 O8 6_656 2.807(3) ?
Ba5 O8 4 2.807(3) ?
Ba5 O8 8_655 3.107(3) ?
Ba5 O10 . 3.152(3) ?
Ba5 O10 7_565 3.152(3) ?
Ba5 O11 7_565 2.987(3) ?
Ba5 O11 . 2.987(3) ?
Ba5 O12 2_554 2.9494(3) ?
Ba5 O12 2_564 2.9494(3) ?
Ba5 O13 . 2.903(4) ?
I6 O8 5_566 1.884(3) ?
I6 O8 3_546 1.884(3) ?
I6 O11 2_565 1.893(3) ?
I6 O11 8_656 1.893(3) ?
I6 O12 . 1.899(4) ?
I6 O14 6_557 1.901(4) ?
I7 O9 7_565 1.880(3) ?
I7 O9 . 1.880(3) ?
I7 O10 . 1.873(3) ?
I7 O10 7_565 1.873(3) ?
I7 O13 . 1.884(4) ?
I7 O15 6_556 1.866(4) ?

loop_
_geom_torsion_atom_site_label_1
_geom_torsion_atom_site_label_2
_geom_torsion_atom_site_label_3
_geom_torsion_atom_site_label_4
_geom_torsion_site_symmetry_1
_geom_torsion_site_symmetry_2
_geom_torsion_site_symmetry_3
_geom_torsion_site_symmetry_4
_geom_torsion
_geom_torsion_publ_flag
Ba1 I6 O12 Ba2 5_556 . . . 93.51(9) ?
Ba1 I6 O12 Ba2 1_556 . . . 180.0000(10) ?
Ba1 I6 O12 Ba2 5_566 . . . -93.51(9) ?
Ba1 I6 O12 Ba3 5_566 . . . 86.49(8) ?
Ba1 I6 O12 Ba3 5_556 . . . -86.49(8) ?
Ba1 I6 O12 Ba3 1_556 . . . 0.000000 ?
Ba1 I6 O12 Ba5 1_556 . . 2_565 -93.99(8) ?
Ba1 I6 O12 Ba5 5_556 . . 2_565 179.517(15) ?
Ba1 I6 O12 Ba5 5_566 . . 2_565 -7.49(16) ?
Ba1 I6 O12 Ba5 5_566 . . 2 -179.517(15) ?
Ba1 I6 O12 Ba5 1_556 . . 2 93.99(8) ?
Ba1 I6 O12 Ba5 5_556 . . 2 7.49(16) ?
Ba2 I7 O9 Ba1 . . . . 74.68(8) ?
Ba2 I7 O9 Ba3 . . . 2_554 -114.97(12) ?
Ba2 I7 O9 Ba4 . . . 2_554 153.60(14) ?
Ba2 I7 O10 Ba3 . . . 2_554 -21.57(14) ?
Ba2 I7 O10 Ba4 . . . 2_554 62.67(11) ?
Ba2 I7 O10 Ba5 . . . . -109.77(8) ?
Ba2 I7 O13 Ba3 . . . 2_564 -88.56(8) ?
Ba2 I7 O13 Ba3 . . . 2_554 88.56(8) ?
Ba2 I7 O13 Ba4 . . . . 0.0 ?
Ba2 I7 O13 Ba5 . . . . 180.0 ?
Ba3 I6 O12 Ba2 . . . . 180.000(2) ?
Ba3 I6 O12 Ba5 . . . 2_565 -93.99(8) ?
Ba3 I6 O12 Ba5 . . . 2 93.99(8) ?
Ba3 I7 O9 Ba1 2_554 . . . -170.35(11) ?
Ba3 I7 O9 Ba1 2_564 . . . 94.88(8) ?
Ba3 I7 O9 Ba2 2_564 . . . 20.20(14) ?
Ba3 I7 O9 Ba2 2_554 . . . 114.97(12) ?
Ba3 I7 O9 Ba3 2_564 . . 2_554 -94.78(8) ?
Ba3 I7 O9 Ba4 2_564 . . 2_554 173.793(17) ?
Ba3 I7 O9 Ba4 2_554 . . 2_554 -91.43(9) ?
Ba3 I7 O10 Ba3 2_564 . . 2_554 94.58(9) ?
Ba3 I7 O10 Ba4 2_564 . . 2_554 178.820(19) ?
Ba3 I7 O10 Ba4 2_554 . . 2_554 84.24(8) ?
Ba3 I7 O10 Ba5 2_564 . . . 6.39(12) ?
Ba3 I7 O10 Ba5 2_554 . . . -88.20(8) ?
Ba3 I7 O13 Ba3 2_554 . . 2_564 -177.13(16) ?
Ba3 I7 O13 Ba3 2_564 . . 2_554 177.13(16) ?
Ba3 I7 O13 Ba4 2_564 . . . 88.56(8) ?
Ba3 I7 O13 Ba4 2_554 . . . -88.56(8) ?
Ba3 I7 O13 Ba5 2_554 . . . 91.44(8) ?
Ba3 I7 O13 Ba5 2_564 . . . -91.44(8) ?
Ba4 I7 O9 Ba1 2_564 . . . 10.90(10) ?
Ba4 I7 O9 Ba1 2_554 . . . -78.92(8) ?
Ba4 I7 O9 Ba2 2_554 . . . -153.60(14) ?
Ba4 I7 O9 Ba2 2_564 . . . -63.78(11) ?
Ba4 I7 O9 Ba3 2_564 . . 2_554 -178.751(17) ?
Ba4 I7 O9 Ba3 2_554 . . 2_554 91.43(9) ?
Ba4 I7 O9 Ba4 2_564 . . 2_554 89.82(9) ?
Ba4 I7 O10 Ba3 2_564 . . 2_554 -173.745(18) ?
Ba4 I7 O10 Ba3 2_554 . . 2_554 -84.24(8) ?
Ba4 I7 O10 Ba4 2_564 . . 2_554 -89.51(9) ?
Ba4 I7 O10 Ba5 2_554 . . . -172.43(10) ?
Ba4 I7 O10 Ba5 2_564 . . . 98.06(8) ?
Ba4 I7 O13 Ba3 2_554 . . 2_554 4.44(17) ?
Ba4 I7 O13 Ba3 2_554 . . 2_564 -172.690(16) ?
Ba4 I7 O13 Ba3 2_564 . . 2_564 -4.44(17) ?
Ba4 I7 O13 Ba3 2_564 . . 2_554 172.690(16) ?
Ba4 I7 O13 Ba4 2_554 . . . -84.13(9) ?
Ba4 I7 O13 Ba4 2_564 . . . 84.13(9) ?
Ba4 I7 O13 Ba5 2_564 . . . -95.87(9) ?
Ba4 I7 O13 Ba5 2_554 . . . 95.87(9) ?
Ba5 I6 O12 Ba2 2_565 . . . -86.01(8) ?
Ba5 I6 O12 Ba2 2 . . . 86.01(8) ?
Ba5 I6 O12 Ba3 2 . . . -93.99(8) ?
Ba5 I6 O12 Ba3 2_565 . . . 93.99(8) ?
Ba5 I6 O12 Ba5 2 . . 2_565 172.02(16) ?
Ba5 I6 O12 Ba5 2_565 . . 2 -172.02(16) ?
Ba5 I7 O9 Ba1 . . . . -176.105(13) ?
Ba5 I7 O9 Ba2 . . . . 109.21(8) ?
Ba5 I7 O9 Ba3 . . . 2_554 -5.76(12) ?
Ba5 I7 O9 Ba4 . . . 2_554 -97.19(8) ?
Ba5 I7 O10 Ba3 . . . 2_554 88.20(8) ?
Ba5 I7 O10 Ba4 . . . 2_554 172.43(10) ?
Ba5 I7 O13 Ba3 . . . 2_564 91.44(8) ?
Ba5 I7 O13 Ba3 . . . 2_554 -91.44(8) ?
Ba5 I7 O13 Ba4 . . . . 180.000000 ?
O8 I6 O12 Ba2 5_566 . . . -45.51(8) ?
O8 I6 O12 Ba2 3_546 . . . 45.51(8) ?
O8 I6 O12 Ba3 5_566 . . . 134.49(8) ?
O8 I6 O12 Ba3 3_546 . . . -134.49(8) ?
O8 I6 O12 Ba5 5_566 . . 2 -131.52(11) ?
O8 I6 O12 Ba5 3_546 . . 2 -40.50(11) ?
O8 I6 O12 Ba5 5_566 . . 2_565 40.50(11) ?
O8 I6 O12 Ba5 3_546 . . 2_565 131.52(11) ?
O9 I7 O9 Ba1 7_565 . . . 52.70(12) ?
O9 I7 O9 Ba2 7_565 . . . -21.98(16) ?
O9 I7 O9 Ba3 7_565 . . 2_554 -136.96(6) ?
O9 I7 O9 Ba4 7_565 . . 2_554 131.61(6) ?
O9 I7 O10 Ba3 . . . 2_554 -42.73(10) ?
O9 I7 O10 Ba4 . . . 2_554 41.50(10) ?
O9 I7 O10 Ba5 . . . . -130.93(10) ?
O9 I7 O13 Ba3 . . . 2_554 43.31(12) ?
O9 I7 O13 Ba3 7_565 . . 2_564 -43.31(12) ?
O9 I7 O13 Ba3 7_565 . . 2_554 133.82(11) ?
O9 I7 O13 Ba3 . . . 2_564 -133.82(11) ?
O9 I7 O13 Ba4 7_565 . . . 45.25(8) ?
O9 I7 O13 Ba4 . . . . -45.25(8) ?
O9 I7 O13 Ba5 . . . . 134.75(8) ?
O9 I7 O13 Ba5 7_565 . . . -134.75(8) ?
O10 I7 O9 Ba1 . . . . -126.44(10) ?
O10 I7 O9 Ba2 . . . . 158.88(12) ?
O10 I7 O9 Ba3 . . . 2_554 43.90(11) ?
O10 I7 O9 Ba4 . . . 2_554 -47.53(11) ?
O10 I7 O10 Ba3 7_565 . . 2_554 138.13(6) ?
O10 I7 O10 Ba4 7_565 . . 2_554 -137.64(6) ?
O10 I7 O10 Ba5 7_565 . . . 49.93(13) ?
O10 I7 O13 Ba3 7_565 . . 2_554 -136.90(12) ?
O10 I7 O13 Ba3 7_565 . . 2_564 45.97(12) ?
O10 I7 O13 Ba3 . . . 2_564 136.90(12) ?
O10 I7 O13 Ba3 . . . 2_554 -45.97(12) ?
O10 I7 O13 Ba4 . . . . -134.54(8) ?
O10 I7 O13 Ba4 7_565 . . . 134.54(8) ?
O10 I7 O13 Ba5 7_565 . . . -45.46(8) ?
O10 I7 O13 Ba5 . . . . 45.46(8) ?
O11 I6 O12 Ba2 2_565 . . . -134.11(8) ?
O11 I6 O12 Ba2 8_656 . . . 134.11(8) ?
O11 I6 O12 Ba3 2_565 . . . 45.89(8) ?
O11 I6 O12 Ba3 8_656 . . . -45.89(8) ?
O11 I6 O12 Ba5 2_565 . . 2 139.88(12) ?
O11 I6 O12 Ba5 2_565 . . 2_565 -48.10(11) ?
O11 I6 O12 Ba5 8_656 . . 2 48.10(11) ?
O11 I6 O12 Ba5 8_656 . . 2_565 -139.88(12) ?
O13 I7 O9 Ba1 . . . . 143.33(10) ?
O13 I7 O9 Ba2 . . . . 68.65(12) ?
O13 I7 O9 Ba3 . . . 2_554 -46.32(11) ?
O13 I7 O9 Ba4 . . . 2_554 -137.75(11) ?
O13 I7 O10 Ba3 . . . 2_554 47.89(11) ?
O13 I7 O10 Ba4 . . . 2_554 132.13(10) ?
O13 I7 O10 Ba5 . . . . -40.31(10) ?
O15 I7 O9 Ba1 6_556 . . . -34.96(10) ?
O15 I7 O9 Ba2 6_556 . . . -109.64(12) ?
O15 I7 O9 Ba3 6_556 . . 2_554 135.39(11) ?
O15 I7 O9 Ba4 6_556 . . 2_554 43.96(11) ?
O15 I7 O10 Ba3 6_556 . . 2_554 -130.39(10) ?
O15 I7 O10 Ba4 6_556 . . 2_554 -46.16(10) ?
O15 I7 O10 Ba5 6_556 . . . 141.41(10) ?

_cod_database_fobs_code 2243829
